data_7248272
loop_
_publ_author_name
'Barton, Benita'
'Caira, Mino R.'
'Senekal, Ulrich'
'Hosten, Eric C.'

_publ_section_title
;
 Host compounds based on the rigid 9,10-dihydro-9,10-ethanoanthracene
 framework: selectivity behaviour in mixed isomeric dichlorobenzenes
;
_journal_issue 13
_journal_name_full CrystEngComm
_journal_page_first 1862
_journal_page_last 1875
_journal_paper_doi 10.1039/D4CE00113C
_journal_volume 26
_journal_year 2024
_chemical_formula_moiety 'C42 H34 O2, C6 H4 Cl2'
_chemical_formula_sum 'C48 H38 Cl2 O2'
_chemical_formula_weight 717.68
_chemical_melting_point 'decomp. (guest loss) onset 333 K'
_chemical_name_common none
_chemical_name_systematic
'trans-alpha, alpha, alpha',alpha'-tetraphenyl-9,10-dihydro-9,10-ethano-anthracene-11,12-dimethanol 1,2-dichlorobenzene clathrate'
_chemical_properties_physical Heat-sensitive
_space_group_crystal_system monoclinic
_space_group_IT_number 14
_space_group_name_Hall '-P 2yn'
_space_group_name_H-M_alt 'P 1 21/n 1'
_atom_sites_solution_hydrogens geom
_atom_sites_solution_primary direct
_atom_sites_solution_secondary difmap
_audit_creation_method SHELXL-2018/3
_audit_update_record
;
2024-01-29 deposited with the CCDC.	2024-03-04 downloaded from the CCDC.
;
_cell_angle_alpha 90
_cell_angle_beta 95.752(3)
_cell_angle_gamma 90
_cell_formula_units_Z 4
_cell_length_a 12.4249(18)
_cell_length_b 11.7971(18)
_cell_length_c 24.951(4)
_cell_measurement_reflns_used 9909
_cell_measurement_temperature 173(2)
_cell_measurement_theta_max 27.23
_cell_measurement_theta_min 2.38
_cell_volume 3638.8(10)
_computing_cell_refinement 'SAINT V8.40A, Bruker AXS Inc.: Madison (WI), USA.'
_computing_data_collection 'Apex3 v2019.1-0, Bruker (2019).'
_computing_data_reduction 'SAINT V8.40A, Bruker AXS Inc.: Madison (WI), USA.'
_computing_molecular_graphics 'POV-Ray in interface X-Seed (LJ Barbour, 1999)'
_computing_publication_material 'PLATON (Spek, 1990)'
_computing_structure_refinement 'SHELXL-2018/3 (Sheldrick, 2018)'
_computing_structure_solution 'SHELXS-Version 2018/3 (Sheldrick, 2018)'
_diffrn_ambient_temperature 173(2)
_diffrn_detector_area_resol_mean n/a
_diffrn_measured_fraction_theta_full 1.000
_diffrn_measured_fraction_theta_max 0.998
_diffrn_measurement_device_type 'Bruker D8 VENTURE SCXRD diffractometer'
_diffrn_measurement_method 'omega-and phi-scans, width 0.5 deg.'
_diffrn_radiation_type MoK\a
_diffrn_radiation_wavelength 0.71073
_diffrn_reflns_av_R_equivalents 0.1398
_diffrn_reflns_av_unetI/netI 0.1076
_diffrn_reflns_Laue_measured_fraction_full 1.000
_diffrn_reflns_Laue_measured_fraction_max 0.998
_diffrn_reflns_limit_h_max 16
_diffrn_reflns_limit_h_min -14
_diffrn_reflns_limit_k_max 15
_diffrn_reflns_limit_k_min -15
_diffrn_reflns_limit_l_max 33
_diffrn_reflns_limit_l_min -33
_diffrn_reflns_number 77693
_diffrn_reflns_point_group_measured_fraction_full 1.000
_diffrn_reflns_point_group_measured_fraction_max 0.998
_diffrn_reflns_theta_full 25.242
_diffrn_reflns_theta_max 28.331
_diffrn_reflns_theta_min 1.641
_diffrn_source 'sealed tube'
_exptl_absorpt_coefficient_mu 0.219
_exptl_absorpt_correction_T_max 0.3600
_exptl_absorpt_correction_T_min 0.2851
_exptl_absorpt_correction_type multi-scan
_exptl_absorpt_process_details 'SADABS 2014/5'
_exptl_crystal_colour colourless
_exptl_crystal_density_diffrn 1.310
_exptl_crystal_description plate
_exptl_crystal_F_000 1504
_exptl_crystal_recrystallization_method 'Re-crystallisation from solvent: 1,2-dichlorobenzene'
_exptl_crystal_size_max 0.280
_exptl_crystal_size_mid 0.130
_exptl_crystal_size_min 0.070
_refine_diff_density_max 0.670
_refine_diff_density_min -0.712
_refine_diff_density_rms 0.068
_refine_ls_extinction_method none
_refine_ls_goodness_of_fit_ref 1.020
_refine_ls_hydrogen_treatment constr
_refine_ls_matrix_type full
_refine_ls_number_parameters 471
_refine_ls_number_reflns 9059
_refine_ls_number_restraints 0
_refine_ls_restrained_S_all 1.020
_refine_ls_R_factor_all 0.0799
_refine_ls_R_factor_gt 0.0577
_refine_ls_shift/su_max 0.001
_refine_ls_shift/su_mean 0.000
_refine_ls_structure_factor_coef Fsqd
_refine_ls_weighting_details 'w=1/[\s^2^(Fo^2^)+(0.0578P)^2^+1.4386P] where P=(Fo^2^+2Fc^2^)/3'
_refine_ls_weighting_scheme calc
_refine_ls_wR_factor_gt 0.1510
_refine_ls_wR_factor_ref 0.1722
_reflns_Friedel_coverage 0.000
_reflns_number_gt 6691
_reflns_number_total 9059
_reflns_threshold_expression 'I > 2\s(I)'
_cod_data_source_file d4ce00113c2.cif
_cod_data_source_block 3ODICL
_cod_depositor_comments 'Adding full bibliography for 7248272--7248274.cif.'
_cod_original_cell_volume 3638.9(9)
_cod_original_sg_symbol_H-M 'P 21/n'
_cod_database_code 7248272
_shelx_shelxl_version_number 2018/3
_shelx_space_group_comment
;
The symmetry employed for this shelxl refinement is uniquely defined
by the following loop, which should always be used as a source of
symmetry information in preference to the above space-group names.
They are only intended as comments.
;
_shelx_estimated_absorpt_t_min 0.941
_shelx_estimated_absorpt_t_max 0.985
_exptl_absorpt_special_details 'appended - end of file'

loop_
_space_group_symop_operation_xyz
'x, y, z'
'-x+1/2, y+1/2, -z+1/2'
'-x, -y, -z'
'x-1/2, -y-1/2, z-1/2'

loop_
_atom_site_label
_atom_site_type_symbol
_atom_site_fract_x
_atom_site_fract_y
_atom_site_fract_z
_atom_site_U_iso_or_equiv
_atom_site_adp_type
_atom_site_occupancy
_atom_site_site_symmetry_order
_atom_site_calc_flag
_atom_site_refinement_flags_posn
_atom_site_refinement_flags_adp
_atom_site_refinement_flags_occupancy
_atom_site_disorder_assembly
_atom_site_disorder_group
C1 C 0.25252(14) 0.16597(16) 0.55918(7) 0.0232(4) Uani 1 1 d . . . . .
C2 C 0.31556(15) 0.21085(18) 0.52147(7) 0.0293(4) Uani 1 1 d . . . . .
H2 H 0.377526 0.171269 0.512035 0.035 Uiso 1 1 calc R U . . .
C3 C 0.28660(17) 0.31521(19) 0.49753(8) 0.0342(5) Uani 1 1 d . . . . .
H3 H 0.328437 0.346028 0.471202 0.041 Uiso 1 1 calc R U . . .
C4 C 0.19743(17) 0.37381(18) 0.51196(8) 0.0333(4) Uani 1 1 d . . . . .
H4 H 0.178270 0.444409 0.495344 0.040 Uiso 1 1 calc R U . . .
C5 C 0.13534(16) 0.32981(16) 0.55082(7) 0.0273(4) Uani 1 1 d . . . . .
H5 H 0.075093 0.370946 0.561243 0.033 Uiso 1 1 calc R U . . .
C6 C 0.16250(14) 0.22578(15) 0.57396(7) 0.0221(3) Uani 1 1 d . . . . .
C7 C 0.07208(14) 0.04875(15) 0.58889(7) 0.0221(3) Uani 1 1 d . . . . .
C8 C -0.03061(14) 0.00130(17) 0.57931(7) 0.0261(4) Uani 1 1 d . . . . .
H8 H -0.092430 0.041711 0.588328 0.031 Uiso 1 1 calc R U . . .
C9 C -0.04155(16) -0.10613(17) 0.55634(8) 0.0304(4) Uani 1 1 d . . . . .
H9 H -0.111320 -0.139217 0.549727 0.037 Uiso 1 1 calc R U . . .
C10 C 0.04828(16) -0.16517(17) 0.54304(8) 0.0307(4) Uani 1 1 d . . . . .
H10 H 0.039570 -0.238686 0.527675 0.037 Uiso 1 1 calc R U . . .
C11 C 0.15150(15) -0.11795(16) 0.55195(7) 0.0264(4) Uani 1 1 d . . . . .
H11 H 0.212978 -0.158192 0.542370 0.032 Uiso 1 1 calc R U . . .
C12 C 0.16262(14) -0.01110(15) 0.57506(7) 0.0217(3) Uani 1 1 d . . . . .
C13 C 0.26770(14) 0.05305(15) 0.58777(7) 0.0220(3) Uani 1 1 d . . . . .
H13 H 0.330310 0.010272 0.575562 0.026 Uiso 1 1 calc R U . . .
C14 C 0.28222(13) 0.07350(14) 0.65073(7) 0.0201(3) Uani 1 1 d . . . . .
H14 H 0.281294 -0.002443 0.668486 0.024 Uiso 1 1 calc R U . . .
C15 C 0.18074(13) 0.14126(14) 0.66657(6) 0.0191(3) Uani 1 1 d . . . . .
H15 H 0.206395 0.216589 0.681124 0.023 Uiso 1 1 calc R U . . .
C16 C 0.10128(14) 0.16282(15) 0.61406(7) 0.0215(3) Uani 1 1 d . . . . .
H16 H 0.035406 0.205496 0.622343 0.026 Uiso 1 1 calc R U . . .
C17 C 0.39590(13) 0.12832(14) 0.66781(7) 0.0208(3) Uani 1 1 d . . . . .
O18 O 0.39615(10) 0.24475(10) 0.65241(5) 0.0250(3) Uani 1 1 d . . . . .
H18 H 0.376147 0.250456 0.619354 0.030 Uiso 1 1 calc R U . . .
C19 C 0.48530(14) 0.06172(16) 0.64229(7) 0.0236(4) Uani 1 1 d . . . . .
C20 C 0.49374(17) -0.05587(18) 0.64782(8) 0.0331(4) Uani 1 1 d . . . . .
H20 H 0.442857 -0.095986 0.666596 0.040 Uiso 1 1 calc R U . . .
C21 C 0.57586(19) -0.1145(2) 0.62610(10) 0.0425(5) Uani 1 1 d . . . . .
H21 H 0.580834 -0.194477 0.630047 0.051 Uiso 1 1 calc R U . . .
C22 C 0.65068(19) -0.0570(2) 0.59869(9) 0.0464(6) Uani 1 1 d . . . . .
H22 H 0.707139 -0.097194 0.584012 0.056 Uiso 1 1 calc R U . . .
C23 C 0.64261(18) 0.0585(2) 0.59290(10) 0.0457(6) Uani 1 1 d . . . . .
H23 H 0.693387 0.097996 0.573802 0.055 Uiso 1 1 calc R U . . .
C24 C 0.56093(16) 0.11823(19) 0.61467(8) 0.0342(4) Uani 1 1 d . . . . .
H24 H 0.556776 0.198235 0.610653 0.041 Uiso 1 1 calc R U . . .
C25 C 0.43208(13) 0.12825(15) 0.72853(7) 0.0212(3) Uani 1 1 d . . . . .
C26 C 0.49260(15) 0.21932(16) 0.75134(8) 0.0273(4) Uani 1 1 d . . . . .
H26 H 0.504738 0.283793 0.729940 0.033 Uiso 1 1 calc R U . . .
C27 C 0.53516(17) 0.21633(18) 0.80505(8) 0.0343(5) Uani 1 1 d . . . . .
H27 H 0.575731 0.278940 0.820085 0.041 Uiso 1 1 calc R U . . .
C28 C 0.51885(17) 0.12294(19) 0.83670(8) 0.0346(5) Uani 1 1 d . . . . .
H28 H 0.547820 0.121266 0.873405 0.042 Uiso 1 1 calc R U . . .
C29 C 0.45997(16) 0.03195(17) 0.81448(8) 0.0308(4) Uani 1 1 d . . . . .
H29 H 0.448836 -0.032607 0.836003 0.037 Uiso 1 1 calc R U . . .
C30 C 0.41713(15) 0.03431(16) 0.76103(7) 0.0260(4) Uani 1 1 d . . . . .
H30 H 0.377028 -0.028873 0.746281 0.031 Uiso 1 1 calc R U . . .
C31 C 0.12003(14) 0.08026(14) 0.71101(7) 0.0207(3) Uani 1 1 d . . . . .
O32 O 0.11574(11) -0.03932(10) 0.70123(5) 0.0251(3) Uani 1 1 d . . . . .
H32 H 0.087914 -0.051520 0.669675 0.030 Uiso 1 1 calc R U . . .
C33 C 0.00421(14) 0.12692(16) 0.71336(7) 0.0226(4) Uani 1 1 d . . . . .
C34 C -0.01318(15) 0.24195(17) 0.72176(8) 0.0282(4) Uani 1 1 d . . . . .
H34 H 0.046828 0.292257 0.724567 0.034 Uiso 1 1 calc R U . . .
C35 C -0.11576(17) 0.2848(2) 0.72611(9) 0.0369(5) Uani 1 1 d . . . . .
H35 H -0.125359 0.363498 0.732281 0.044 Uiso 1 1 calc R U . . .
C36 C -0.20425(17) 0.2129(2) 0.72146(9) 0.0406(5) Uani 1 1 d . . . . .
H36 H -0.274920 0.242023 0.723763 0.049 Uiso 1 1 calc R U . . .
C37 C -0.18892(16) 0.0984(2) 0.71344(9) 0.0390(5) Uani 1 1 d . . . . .
H37 H -0.249436 0.048807 0.710171 0.047 Uiso 1 1 calc R U . . .
C38 C -0.08571(15) 0.05522(18) 0.71011(8) 0.0297(4) Uani 1 1 d . . . . .
H38 H -0.076210 -0.023985 0.705568 0.036 Uiso 1 1 calc R U . . .
C39 C 0.17421(13) 0.09383(15) 0.76857(7) 0.0211(3) Uani 1 1 d . . . . .
C40 C 0.17006(15) 0.00407(16) 0.80478(7) 0.0266(4) Uani 1 1 d . . . . .
H40 H 0.140374 -0.066653 0.792557 0.032 Uiso 1 1 calc R U . . .
C41 C 0.20903(16) 0.01748(19) 0.85851(8) 0.0330(4) Uani 1 1 d . . . . .
H41 H 0.206100 -0.044295 0.882740 0.040 Uiso 1 1 calc R U . . .
C42 C 0.25206(16) 0.11990(19) 0.87708(8) 0.0340(5) Uani 1 1 d . . . . .
H42 H 0.277829 0.128841 0.913984 0.041 Uiso 1 1 calc R U . . .
C43 C 0.25736(16) 0.20945(17) 0.84149(8) 0.0296(4) Uani 1 1 d . . . . .
H43 H 0.286970 0.279977 0.854036 0.036 Uiso 1 1 calc R U . . .
C44 C 0.21953(15) 0.19644(15) 0.78757(7) 0.0249(4) Uani 1 1 d . . . . .
H44 H 0.224497 0.257908 0.763339 0.030 Uiso 1 1 calc R U . . .
C45 C 0.62303(16) 0.38928(18) 0.55244(8) 0.0329(4) Uani 1 1 d . . . . .
C46 C 0.72530(16) 0.39448(19) 0.58030(9) 0.0357(5) Uani 1 1 d . . . . .
C47 C 0.74379(19) 0.4637(2) 0.62479(10) 0.0457(6) Uani 1 1 d . . . . .
H47 H 0.813784 0.467035 0.643929 0.055 Uiso 1 1 calc R U . . .
C48 C 0.6603(2) 0.5286(2) 0.64166(10) 0.0507(6) Uani 1 1 d . . . . .
H48 H 0.673250 0.576909 0.672080 0.061 Uiso 1 1 calc R U . . .
C49 C 0.5582(2) 0.5227(2) 0.61406(10) 0.0461(6) Uani 1 1 d . . . . .
H49 H 0.500793 0.566523 0.625765 0.055 Uiso 1 1 calc R U . . .
C50 C 0.53949(17) 0.4535(2) 0.56962(9) 0.0375(5) Uani 1 1 d . . . . .
H50 H 0.469293 0.449702 0.550731 0.045 Uiso 1 1 calc R U . . .
Cl51 Cl 0.59848(5) 0.30423(5) 0.49609(2) 0.04582(17) Uani 1 1 d . . . . .
Cl52 Cl 0.83145(5) 0.31538(6) 0.55971(3) 0.0564(2) Uani 1 1 d . . . . .

loop_
_atom_site_aniso_label
_atom_site_aniso_U_11
_atom_site_aniso_U_22
_atom_site_aniso_U_33
_atom_site_aniso_U_23
_atom_site_aniso_U_13
_atom_site_aniso_U_12
C1 0.0199(8) 0.0313(9) 0.0178(8) -0.0010(7) -0.0008(6) -0.0043(7)
C2 0.0234(9) 0.0413(11) 0.0231(9) -0.0022(8) 0.0019(7) -0.0076(8)
C3 0.0341(11) 0.0447(12) 0.0233(9) 0.0066(8) 0.0007(8) -0.0155(9)
C4 0.0377(11) 0.0325(10) 0.0281(9) 0.0075(8) -0.0037(8) -0.0105(8)
C5 0.0288(9) 0.0284(9) 0.0237(9) 0.0025(7) -0.0028(7) -0.0017(7)
C6 0.0226(8) 0.0248(8) 0.0181(8) 0.0000(7) -0.0022(6) -0.0028(7)
C7 0.0217(8) 0.0263(8) 0.0178(8) 0.0039(6) -0.0009(6) -0.0005(7)
C8 0.0212(9) 0.0363(10) 0.0202(8) 0.0028(7) -0.0004(6) -0.0010(7)
C9 0.0272(9) 0.0365(10) 0.0261(9) 0.0026(8) -0.0049(7) -0.0098(8)
C10 0.0358(11) 0.0302(10) 0.0247(9) -0.0018(8) -0.0041(8) -0.0051(8)
C11 0.0294(9) 0.0276(9) 0.0211(8) -0.0028(7) -0.0036(7) 0.0005(7)
C12 0.0213(8) 0.0263(8) 0.0168(8) 0.0015(6) -0.0013(6) -0.0005(7)
C13 0.0196(8) 0.0261(8) 0.0201(8) -0.0030(7) 0.0007(6) 0.0000(7)
C14 0.0187(8) 0.0211(8) 0.0202(8) 0.0006(6) 0.0005(6) 0.0002(6)
C15 0.0188(8) 0.0198(8) 0.0186(8) 0.0005(6) 0.0017(6) 0.0007(6)
C16 0.0178(8) 0.0253(8) 0.0211(8) 0.0018(7) 0.0006(6) 0.0011(6)
C17 0.0190(8) 0.0182(8) 0.0248(8) 0.0006(6) 0.0010(6) 0.0006(6)
O18 0.0251(6) 0.0209(6) 0.0278(6) 0.0028(5) -0.0029(5) -0.0013(5)
C19 0.0176(8) 0.0305(9) 0.0221(8) -0.0029(7) -0.0011(6) 0.0028(7)
C20 0.0302(10) 0.0316(10) 0.0379(11) -0.0034(8) 0.0049(8) 0.0054(8)
C21 0.0396(12) 0.0401(12) 0.0472(13) -0.0124(10) 0.0017(10) 0.0131(10)
C22 0.0322(11) 0.0671(16) 0.0400(12) -0.0174(12) 0.0044(9) 0.0149(11)
C23 0.0290(11) 0.0678(17) 0.0424(13) -0.0033(12) 0.0138(9) 0.0002(10)
C24 0.0247(10) 0.0437(12) 0.0345(10) 0.0010(9) 0.0045(8) 0.0002(8)
C25 0.0158(8) 0.0239(8) 0.0234(8) -0.0015(7) -0.0005(6) 0.0050(6)
C26 0.0240(9) 0.0283(9) 0.0290(9) -0.0007(7) -0.0007(7) 0.0000(7)
C27 0.0300(10) 0.0355(10) 0.0353(11) -0.0096(9) -0.0067(8) 0.0005(8)
C28 0.0336(10) 0.0418(11) 0.0265(9) -0.0041(8) -0.0063(8) 0.0116(9)
C29 0.0325(10) 0.0322(10) 0.0273(9) 0.0030(8) 0.0011(8) 0.0097(8)
C30 0.0238(9) 0.0260(9) 0.0278(9) -0.0001(7) 0.0009(7) 0.0037(7)
C31 0.0221(8) 0.0186(8) 0.0214(8) 0.0000(6) 0.0014(6) -0.0009(6)
O32 0.0326(7) 0.0186(6) 0.0239(6) -0.0009(5) 0.0017(5) -0.0030(5)
C33 0.0195(8) 0.0301(9) 0.0181(8) 0.0014(7) 0.0020(6) -0.0013(7)
C34 0.0223(9) 0.0310(10) 0.0311(10) 0.0004(8) 0.0022(7) 0.0029(7)
C35 0.0314(11) 0.0438(12) 0.0359(11) 0.0000(9) 0.0051(8) 0.0122(9)
C36 0.0224(10) 0.0635(15) 0.0363(11) 0.0048(10) 0.0051(8) 0.0099(9)
C37 0.0215(10) 0.0607(15) 0.0348(11) 0.0023(10) 0.0032(8) -0.0086(9)
C38 0.0252(9) 0.0361(10) 0.0280(9) 0.0003(8) 0.0043(7) -0.0063(8)
C39 0.0170(8) 0.0258(8) 0.0208(8) 0.0008(7) 0.0032(6) 0.0019(6)
C40 0.0239(9) 0.0289(9) 0.0272(9) 0.0062(7) 0.0032(7) -0.0022(7)
C41 0.0276(10) 0.0439(12) 0.0272(10) 0.0112(8) 0.0011(7) -0.0015(8)
C42 0.0306(10) 0.0489(12) 0.0218(9) -0.0006(8) -0.0002(7) -0.0002(9)
C43 0.0280(10) 0.0345(10) 0.0260(9) -0.0060(8) 0.0008(7) 0.0005(8)
C44 0.0240(9) 0.0250(9) 0.0258(9) -0.0014(7) 0.0027(7) 0.0019(7)
C45 0.0271(10) 0.0407(11) 0.0308(10) 0.0089(9) 0.0026(8) -0.0041(8)
C46 0.0254(10) 0.0401(11) 0.0412(11) 0.0138(9) 0.0014(8) -0.0035(8)
C47 0.0380(12) 0.0522(14) 0.0445(13) 0.0117(11) -0.0076(10) -0.0121(10)
C48 0.0603(16) 0.0561(15) 0.0355(12) -0.0014(11) 0.0040(11) -0.0140(13)
C49 0.0437(13) 0.0548(14) 0.0424(13) 0.0005(11) 0.0168(10) -0.0040(11)
C50 0.0259(10) 0.0489(13) 0.0386(11) 0.0049(10) 0.0073(8) -0.0029(9)
Cl51 0.0407(3) 0.0559(4) 0.0403(3) -0.0049(3) 0.0013(2) 0.0037(2)
Cl52 0.0273(3) 0.0602(4) 0.0813(5) 0.0104(3) 0.0043(3) 0.0088(2)

loop_
_atom_type_symbol
_atom_type_description
_atom_type_scat_dispersion_real
_atom_type_scat_dispersion_imag
_atom_type_scat_source
C C 0.0033 0.0016 'International Tables Vol C Tables 4.2.6.8 and 6.1.1.4'
H H 0.0000 0.0000 'International Tables Vol C Tables 4.2.6.8 and 6.1.1.4'
O O 0.0106 0.0060 'International Tables Vol C Tables 4.2.6.8 and 6.1.1.4'
Cl Cl 0.1484 0.1585 'International Tables Vol C Tables 4.2.6.8 and 6.1.1.4'

loop_
_geom_angle_atom_site_label_1
_geom_angle_atom_site_label_2
_geom_angle_atom_site_label_3
_geom_angle
_geom_angle_site_symmetry_1
_geom_angle_site_symmetry_3
_geom_angle_publ_flag
C2 C1 C6 120.35(17) . . ?
C2 C1 C13 127.07(17) . . ?
C6 C1 C13 112.57(15) . . ?
C1 C2 C3 119.10(19) . . ?
C1 C2 H2 120.5 . . ?
C3 C2 H2 120.5 . . ?
C4 C3 C2 120.45(18) . . ?
C4 C3 H3 119.8 . . ?
C2 C3 H3 119.8 . . ?
C3 C4 C5 120.45(19) . . ?
C3 C4 H4 119.8 . . ?
C5 C4 H4 119.8 . . ?
C6 C5 C4 119.36(19) . . ?
C6 C5 H5 120.3 . . ?
C4 C5 H5 120.3 . . ?
C5 C6 C1 120.27(17) . . ?
C5 C6 C16 126.47(17) . . ?
C1 C6 C16 113.23(15) . . ?
C8 C7 C12 120.01(17) . . ?
C8 C7 C16 127.32(16) . . ?
C12 C7 C16 112.67(15) . . ?
C9 C8 C7 119.14(18) . . ?
C9 C8 H8 120.4 . . ?
C7 C8 H8 120.4 . . ?
C10 C9 C8 120.61(17) . . ?
C10 C9 H9 119.7 . . ?
C8 C9 H9 119.7 . . ?
C9 C10 C11 120.75(18) . . ?
C9 C10 H10 119.6 . . ?
C11 C10 H10 119.6 . . ?
C12 C11 C10 118.72(18) . . ?
C12 C11 H11 120.6 . . ?
C10 C11 H11 120.6 . . ?
C11 C12 C7 120.77(16) . . ?
C11 C12 C13 126.06(16) . . ?
C7 C12 C13 113.17(15) . . ?
C1 C13 C12 106.07(14) . . ?
C1 C13 C14 109.28(14) . . ?
C12 C13 C14 107.11(14) . . ?
C1 C13 H13 111.4 . . ?
C12 C13 H13 111.4 . . ?
C14 C13 H13 111.4 . . ?
C17 C14 C15 116.27(14) . . ?
C17 C14 C13 109.98(14) . . ?
C15 C14 C13 108.17(13) . . ?
C17 C14 H14 107.3 . . ?
C15 C14 H14 107.3 . . ?
C13 C14 H14 107.3 . . ?
C31 C15 C14 113.33(13) . . ?
C31 C15 C16 110.70(13) . . ?
C14 C15 C16 108.83(13) . . ?
C31 C15 H15 107.9 . . ?
C14 C15 H15 107.9 . . ?
C16 C15 H15 107.9 . . ?
C6 C16 C7 106.13(14) . . ?
C6 C16 C15 108.30(13) . . ?
C7 C16 C15 107.74(13) . . ?
C6 C16 H16 111.5 . . ?
C7 C16 H16 111.5 . . ?
C15 C16 H16 111.5 . . ?
O18 C17 C25 104.94(13) . . ?
O18 C17 C19 110.90(14) . . ?
C25 C17 C19 104.73(13) . . ?
O18 C17 C14 110.43(13) . . ?
C25 C17 C14 115.66(14) . . ?
C19 C17 C14 109.97(14) . . ?
C17 O18 H18 109.5 . . ?
C24 C19 C20 118.52(18) . . ?
C24 C19 C17 120.59(17) . . ?
C20 C19 C17 120.86(17) . . ?
C21 C20 C19 120.5(2) . . ?
C21 C20 H20 119.8 . . ?
C19 C20 H20 119.8 . . ?
C22 C21 C20 120.3(2) . . ?
C22 C21 H21 119.8 . . ?
C20 C21 H21 119.8 . . ?
C23 C22 C21 119.5(2) . . ?
C23 C22 H22 120.3 . . ?
C21 C22 H22 120.3 . . ?
C22 C23 C24 120.7(2) . . ?
C22 C23 H23 119.6 . . ?
C24 C23 H23 119.6 . . ?
C19 C24 C23 120.5(2) . . ?
C19 C24 H24 119.8 . . ?
C23 C24 H24 119.8 . . ?
C30 C25 C26 118.06(16) . . ?
C30 C25 C17 122.02(16) . . ?
C26 C25 C17 119.53(16) . . ?
C27 C26 C25 120.63(18) . . ?
C27 C26 H26 119.7 . . ?
C25 C26 H26 119.7 . . ?
C28 C27 C26 120.49(19) . . ?
C28 C27 H27 119.8 . . ?
C26 C27 H27 119.8 . . ?
C27 C28 C29 119.43(18) . . ?
C27 C28 H28 120.3 . . ?
C29 C28 H28 120.3 . . ?
C28 C29 C30 120.45(19) . . ?
C28 C29 H29 119.8 . . ?
C30 C29 H29 119.8 . . ?
C29 C30 C25 120.94(18) . . ?
C29 C30 H30 119.5 . . ?
C25 C30 H30 119.5 . . ?
O32 C31 C39 105.54(13) . . ?
O32 C31 C33 109.76(14) . . ?
C39 C31 C33 104.49(13) . . ?
O32 C31 C15 110.02(13) . . ?
C39 C31 C15 114.55(14) . . ?
C33 C31 C15 112.14(13) . . ?
C31 O32 H32 109.5 . . ?
C34 C33 C38 117.60(17) . . ?
C34 C33 C31 120.73(15) . . ?
C38 C33 C31 121.59(17) . . ?
C35 C34 C33 121.68(19) . . ?
C35 C34 H34 119.2 . . ?
C33 C34 H34 119.2 . . ?
C36 C35 C34 119.9(2) . . ?
C36 C35 H35 120.1 . . ?
C34 C35 H35 120.1 . . ?
C37 C36 C35 119.45(19) . . ?
C37 C36 H36 120.3 . . ?
C35 C36 H36 120.3 . . ?
C36 C37 C38 120.6(2) . . ?
C36 C37 H37 119.7 . . ?
C38 C37 H37 119.7 . . ?
C37 C38 C33 120.8(2) . . ?
C37 C38 H38 119.6 . . ?
C33 C38 H38 119.6 . . ?
C40 C39 C44 118.51(16) . . ?
C40 C39 C31 119.08(16) . . ?
C44 C39 C31 122.17(15) . . ?
C41 C40 C39 120.43(18) . . ?
C41 C40 H40 119.8 . . ?
C39 C40 H40 119.8 . . ?
C42 C41 C40 120.61(18) . . ?
C42 C41 H41 119.7 . . ?
C40 C41 H41 119.7 . . ?
C41 C42 C43 119.55(18) . . ?
C41 C42 H42 120.2 . . ?
C43 C42 H42 120.2 . . ?
C42 C43 C44 120.23(19) . . ?
C42 C43 H43 119.9 . . ?
C44 C43 H43 119.9 . . ?
C43 C44 C39 120.66(18) . . ?
C43 C44 H44 119.7 . . ?
C39 C44 H44 119.7 . . ?
C50 C45 C46 119.8(2) . . ?
C50 C45 Cl51 119.45(16) . . ?
C46 C45 Cl51 120.73(17) . . ?
C47 C46 C45 120.0(2) . . ?
C47 C46 Cl52 119.12(17) . . ?
C45 C46 Cl52 120.89(18) . . ?
C46 C47 C48 120.1(2) . . ?
C46 C47 H47 120.0 . . ?
C48 C47 H47 120.0 . . ?
C49 C48 C47 119.8(2) . . ?
C49 C48 H48 120.1 . . ?
C47 C48 H48 120.1 . . ?
C50 C49 C48 120.2(2) . . ?
C50 C49 H49 119.9 . . ?
C48 C49 H49 119.9 . . ?
C49 C50 C45 120.1(2) . . ?
C49 C50 H50 120.0 . . ?
C45 C50 H50 120.0 . . ?

loop_
_geom_bond_atom_site_label_1
_geom_bond_atom_site_label_2
_geom_bond_distance
_geom_bond_site_symmetry_2
_geom_bond_publ_flag
C1 C2 1.388(3) . ?
C1 C6 1.403(3) . ?
C1 C13 1.514(2) . ?
C2 C3 1.400(3) . ?
C2 H2 0.9500 . ?
C3 C4 1.384(3) . ?
C3 H3 0.9500 . ?
C4 C5 1.398(3) . ?
C4 H4 0.9500 . ?
C5 C6 1.384(2) . ?
C5 H5 0.9500 . ?
C6 C16 1.511(2) . ?
C7 C8 1.392(2) . ?
C7 C12 1.400(2) . ?
C7 C16 1.514(2) . ?
C8 C9 1.392(3) . ?
C8 H8 0.9500 . ?
C9 C10 1.384(3) . ?
C9 H9 0.9500 . ?
C10 C11 1.396(3) . ?
C10 H10 0.9500 . ?
C11 C12 1.387(2) . ?
C11 H11 0.9500 . ?
C12 C13 1.515(2) . ?
C13 C14 1.582(2) . ?
C13 H13 1.0000 . ?
C14 C17 1.573(2) . ?
C14 C15 1.576(2) . ?
C14 H14 1.0000 . ?
C15 C31 1.576(2) . ?
C15 C16 1.580(2) . ?
C15 H15 1.0000 . ?
C16 H16 1.0000 . ?
C17 O18 1.426(2) . ?
C17 C25 1.536(2) . ?
C17 C19 1.549(2) . ?
O18 H18 0.8400 . ?
C19 C24 1.390(3) . ?
C19 C20 1.397(3) . ?
C20 C21 1.387(3) . ?
C20 H20 0.9500 . ?
C21 C22 1.386(4) . ?
C21 H21 0.9500 . ?
C22 C23 1.373(4) . ?
C22 H22 0.9500 . ?
C23 C24 1.390(3) . ?
C23 H23 0.9500 . ?
C24 H24 0.9500 . ?
C25 C30 1.397(3) . ?
C25 C26 1.399(3) . ?
C26 C27 1.391(3) . ?
C26 H26 0.9500 . ?
C27 C28 1.382(3) . ?
C27 H27 0.9500 . ?
C28 C29 1.383(3) . ?
C28 H28 0.9500 . ?
C29 C30 1.386(3) . ?
C29 H29 0.9500 . ?
C30 H30 0.9500 . ?
C31 O32 1.432(2) . ?
C31 C39 1.532(2) . ?
C31 C33 1.547(2) . ?
O32 H32 0.8400 . ?
C33 C34 1.393(3) . ?
C33 C38 1.397(3) . ?
C34 C35 1.386(3) . ?
C34 H34 0.9500 . ?
C35 C36 1.385(3) . ?
C35 H35 0.9500 . ?
C36 C37 1.381(3) . ?
C36 H36 0.9500 . ?
C37 C38 1.390(3) . ?
C37 H37 0.9500 . ?
C38 H38 0.9500 . ?
C39 C40 1.396(2) . ?
C39 C44 1.398(3) . ?
C40 C41 1.388(3) . ?
C40 H40 0.9500 . ?
C41 C42 1.382(3) . ?
C41 H41 0.9500 . ?
C42 C43 1.386(3) . ?
C42 H42 0.9500 . ?
C43 C44 1.389(3) . ?
C43 H43 0.9500 . ?
C44 H44 0.9500 . ?
C45 C50 1.387(3) . ?
C45 C46 1.387(3) . ?
C45 Cl51 1.729(2) . ?
C46 C47 1.379(3) . ?
C46 Cl52 1.735(2) . ?
C47 C48 1.388(4) . ?
C47 H47 0.9500 . ?
C48 C49 1.384(4) . ?
C48 H48 0.9500 . ?
C49 C50 1.378(3) . ?
C49 H49 0.9500 . ?
C50 H50 0.9500 . ?

loop_
_geom_hbond_atom_site_label_D
_geom_hbond_atom_site_label_H
_geom_hbond_atom_site_label_A
_geom_hbond_distance_DH
_geom_hbond_distance_HA
_geom_hbond_distance_DA
_geom_hbond_angle_DHA
_geom_hbond_site_symmetry_A
_geom_hbond_publ_flag
C14 H14 O32 1.00 2.33 2.857(2) 111.9 . yes

loop_
_geom_torsion_atom_site_label_1
_geom_torsion_atom_site_label_2
_geom_torsion_atom_site_label_3
_geom_torsion_atom_site_label_4
_geom_torsion
_geom_torsion_site_symmetry_1
_geom_torsion_site_symmetry_2
_geom_torsion_site_symmetry_3
_geom_torsion_site_symmetry_4
_geom_torsion_publ_flag
C6 C1 C2 C3 -1.5(3) . . . . ?
C13 C1 C2 C3 177.45(17) . . . . ?
C1 C2 C3 C4 1.1(3) . . . . ?
C2 C3 C4 C5 0.3(3) . . . . ?
C3 C4 C5 C6 -1.4(3) . . . . ?
C4 C5 C6 C1 1.0(3) . . . . ?
C4 C5 C6 C16 -176.42(17) . . . . ?
C2 C1 C6 C5 0.4(3) . . . . ?
C13 C1 C6 C5 -178.67(15) . . . . ?
C2 C1 C6 C16 178.16(15) . . . . ?
C13 C1 C6 C16 -0.9(2) . . . . ?
C12 C7 C8 C9 0.5(3) . . . . ?
C16 C7 C8 C9 -179.06(17) . . . . ?
C7 C8 C9 C10 -0.1(3) . . . . ?
C8 C9 C10 C11 -0.5(3) . . . . ?
C9 C10 C11 C12 0.8(3) . . . . ?
C10 C11 C12 C7 -0.4(3) . . . . ?
C10 C11 C12 C13 179.85(17) . . . . ?
C8 C7 C12 C11 -0.2(3) . . . . ?
C16 C7 C12 C11 179.40(15) . . . . ?
C8 C7 C12 C13 179.52(15) . . . . ?
C16 C7 C12 C13 -0.9(2) . . . . ?
C2 C1 C13 C12 -122.75(18) . . . . ?
C6 C1 C13 C12 56.23(18) . . . . ?
C2 C1 C13 C14 122.09(18) . . . . ?
C6 C1 C13 C14 -58.92(18) . . . . ?
C11 C12 C13 C1 124.34(18) . . . . ?
C7 C12 C13 C1 -55.39(18) . . . . ?
C11 C12 C13 C14 -119.03(18) . . . . ?
C7 C12 C13 C14 61.23(18) . . . . ?
C1 C13 C14 C17 -71.54(17) . . . . ?
C12 C13 C14 C17 173.97(13) . . . . ?
C1 C13 C14 C15 56.41(17) . . . . ?
C12 C13 C14 C15 -58.08(17) . . . . ?
C17 C14 C15 C31 -111.51(16) . . . . ?
C13 C14 C15 C31 124.22(15) . . . . ?
C17 C14 C15 C16 124.86(15) . . . . ?
C13 C14 C15 C16 0.58(18) . . . . ?
C5 C6 C16 C7 122.23(18) . . . . ?
C1 C6 C16 C7 -55.38(18) . . . . ?
C5 C6 C16 C15 -122.32(18) . . . . ?
C1 C6 C16 C15 60.07(18) . . . . ?
C8 C7 C16 C6 -124.16(18) . . . . ?
C12 C7 C16 C6 56.24(18) . . . . ?
C8 C7 C16 C15 120.01(18) . . . . ?
C12 C7 C16 C15 -59.59(18) . . . . ?
C31 C15 C16 C6 177.58(13) . . . . ?
C14 C15 C16 C6 -57.23(17) . . . . ?
C31 C15 C16 C7 -68.02(17) . . . . ?
C14 C15 C16 C7 57.17(17) . . . . ?
C15 C14 C17 O18 -48.94(19) . . . . ?
C13 C14 C17 O18 74.40(17) . . . . ?
C15 C14 C17 C25 70.01(18) . . . . ?
C13 C14 C17 C25 -166.65(14) . . . . ?
C15 C14 C17 C19 -171.65(14) . . . . ?
C13 C14 C17 C19 -48.31(18) . . . . ?
O18 C17 C19 C24 7.8(2) . . . . ?
C25 C17 C19 C24 -104.90(18) . . . . ?
C14 C17 C19 C24 130.22(17) . . . . ?
O18 C17 C19 C20 -174.12(16) . . . . ?
C25 C17 C19 C20 73.2(2) . . . . ?
C14 C17 C19 C20 -51.7(2) . . . . ?
C24 C19 C20 C21 -0.1(3) . . . . ?
C17 C19 C20 C21 -178.21(18) . . . . ?
C19 C20 C21 C22 0.1(3) . . . . ?
C20 C21 C22 C23 -0.4(3) . . . . ?
C21 C22 C23 C24 0.6(4) . . . . ?
C20 C19 C24 C23 0.3(3) . . . . ?
C17 C19 C24 C23 178.48(18) . . . . ?
C22 C23 C24 C19 -0.6(3) . . . . ?
O18 C17 C25 C30 164.10(15) . . . . ?
C19 C17 C25 C30 -79.03(19) . . . . ?
C14 C17 C25 C30 42.2(2) . . . . ?
O18 C17 C25 C26 -23.2(2) . . . . ?
C19 C17 C25 C26 93.62(18) . . . . ?
C14 C17 C25 C26 -145.18(16) . . . . ?
C30 C25 C26 C27 -0.8(3) . . . . ?
C17 C25 C26 C27 -173.77(17) . . . . ?
C25 C26 C27 C28 0.4(3) . . . . ?
C26 C27 C28 C29 0.2(3) . . . . ?
C27 C28 C29 C30 -0.3(3) . . . . ?
C28 C29 C30 C25 -0.2(3) . . . . ?
C26 C25 C30 C29 0.7(3) . . . . ?
C17 C25 C30 C29 173.48(16) . . . . ?
C14 C15 C31 O32 -40.00(18) . . . . ?
C16 C15 C31 O32 82.60(16) . . . . ?
C14 C15 C31 C39 78.68(17) . . . . ?
C16 C15 C31 C39 -158.71(14) . . . . ?
C14 C15 C31 C33 -162.45(13) . . . . ?
C16 C15 C31 C33 -39.85(18) . . . . ?
O32 C31 C33 C34 -179.13(15) . . . . ?
C39 C31 C33 C34 68.1(2) . . . . ?
C15 C31 C33 C34 -56.5(2) . . . . ?
O32 C31 C33 C38 4.4(2) . . . . ?
C39 C31 C33 C38 -108.39(18) . . . . ?
C15 C31 C33 C38 126.97(17) . . . . ?
C38 C33 C34 C35 -0.8(3) . . . . ?
C31 C33 C34 C35 -177.43(17) . . . . ?
C33 C34 C35 C36 -0.8(3) . . . . ?
C34 C35 C36 C37 1.1(3) . . . . ?
C35 C36 C37 C38 0.1(3) . . . . ?
C36 C37 C38 C33 -1.7(3) . . . . ?
C34 C33 C38 C37 2.0(3) . . . . ?
C31 C33 C38 C37 178.63(17) . . . . ?
O32 C31 C39 C40 -23.8(2) . . . . ?
C33 C31 C39 C40 91.95(18) . . . . ?
C15 C31 C39 C40 -144.96(16) . . . . ?
O32 C31 C39 C44 161.95(16) . . . . ?
C33 C31 C39 C44 -82.31(19) . . . . ?
C15 C31 C39 C44 40.8(2) . . . . ?
C44 C39 C40 C41 0.8(3) . . . . ?
C31 C39 C40 C41 -173.71(17) . . . . ?
C39 C40 C41 C42 0.3(3) . . . . ?
C40 C41 C42 C43 -0.7(3) . . . . ?
C41 C42 C43 C44 0.1(3) . . . . ?
C42 C43 C44 C39 1.0(3) . . . . ?
C40 C39 C44 C43 -1.4(3) . . . . ?
C31 C39 C44 C43 172.90(17) . . . . ?
C50 C45 C46 C47 -0.3(3) . . . . ?
Cl51 C45 C46 C47 179.26(17) . . . . ?
C50 C45 C46 Cl52 -179.89(16) . . . . ?
Cl51 C45 C46 Cl52 -0.3(3) . . . . ?
C45 C46 C47 C48 -0.2(3) . . . . ?
Cl52 C46 C47 C48 179.37(18) . . . . ?
C46 C47 C48 C49 0.7(4) . . . . ?
C47 C48 C49 C50 -0.6(4) . . . . ?
C48 C49 C50 C45 0.1(4) . . . . ?
C46 C45 C50 C49 0.4(3) . . . . ?
Cl51 C45 C50 C49 -179.19(18) . . . . ?
